data_7120296
loop_
_publ_author_name
'Rachiero, Giovanni P.'
'Titi, Hatem M.'
'Rogers, Robin D.'

_publ_section_title
;
 Versatility and Remarkable Hypergolicity of Exo-6, Exo-9
 Imidazole-Substituted Nido-Decaborane
;
_journal_name_full 'Chem. Commun.'
_journal_paper_doi 10.1039/C7CC03322B
_journal_year 2017
_chemical_formula_sum 'C6 H20 B10 N4'
_chemical_formula_weight 256.36
_chemical_name_systematic 'exo-6,exo-9 bis(imidazole) nido-decaborane'
_space_group_crystal_system monoclinic
_space_group_IT_number 14
_space_group_name_Hall '-P 2yn'
_space_group_name_H-M_alt 'P 1 21/n 1'
_symmetry_space_group_name_Hall '-P 2yn'
_symmetry_space_group_name_H-M 'P 1 21/n 1'
_atom_sites_solution_hydrogens mixed
_atom_sites_solution_primary interative
_atom_sites_solution_secondary difmap
_audit_creation_method SHELXL-2014/7
_audit_update_record
;
2017-04-25 deposited with the CCDC.
2017-06-19 downloaded from the CCDC.
;
_cell_angle_alpha 90
_cell_angle_beta 96.947(6)
_cell_angle_gamma 90
_cell_formula_units_Z 4
_cell_length_a 7.2587(12)
_cell_length_b 13.5938(19)
_cell_length_c 14.524(2)
_cell_measurement_reflns_used 3017
_cell_measurement_temperature 100(2)
_cell_measurement_theta_max 27.659
_cell_measurement_theta_min 2.826
_cell_volume 1422.6(4)
_computing_cell_refinement 'Bruker SAINT'
_computing_data_collection 'Bruker APEX2'
_computing_data_reduction 'Bruker SAINT'
_computing_molecular_graphics 'Bruker SHELXTL'
_computing_publication_material 'Bruker SHELXTL'
_computing_structure_refinement 'SHELXL-2014/7 (Sheldrick, 2014)'
_computing_structure_solution 'SHELXS-97 (Sheldrick 2008)'
_diffrn_ambient_temperature 100(2)
_diffrn_measured_fraction_theta_full 0.998
_diffrn_measured_fraction_theta_max 0.984
_diffrn_measurement_device_type 'Bruker APEX-II CCD'
_diffrn_measurement_method '\f and \w scans'
_diffrn_radiation_type MoK\a
_diffrn_radiation_wavelength 0.71073
_diffrn_reflns_av_R_equivalents 0.1793
_diffrn_reflns_av_unetI/netI 0.0991
_diffrn_reflns_Laue_measured_fraction_full 0.998
_diffrn_reflns_Laue_measured_fraction_max 0.984
_diffrn_reflns_limit_h_max 9
_diffrn_reflns_limit_h_min -9
_diffrn_reflns_limit_k_max 17
_diffrn_reflns_limit_k_min -16
_diffrn_reflns_limit_l_max 18
_diffrn_reflns_limit_l_min -18
_diffrn_reflns_number 27980
_diffrn_reflns_point_group_measured_fraction_full 0.998
_diffrn_reflns_point_group_measured_fraction_max 0.984
_diffrn_reflns_theta_full 25.242
_diffrn_reflns_theta_max 27.659
_diffrn_reflns_theta_min 2.826
_exptl_absorpt_coefficient_mu 0.064
_exptl_absorpt_correction_type multi-scan
_exptl_absorpt_process_details 'Bruker AXScale'
_exptl_crystal_colour colourless
_exptl_crystal_density_diffrn 1.197
_exptl_crystal_density_method 'not measured'
_exptl_crystal_description plate
_exptl_crystal_F_000 536
_exptl_crystal_size_max 0.250
_exptl_crystal_size_mid 0.150
_exptl_crystal_size_min 0.100
_exptl_transmission_factor_max 0.994
_exptl_transmission_factor_min 0.989
_refine_diff_density_max 0.215
_refine_diff_density_min -0.267
_refine_diff_density_rms 0.060
_refine_ls_extinction_method none
_refine_ls_goodness_of_fit_ref 1.003
_refine_ls_hydrogen_treatment mixed
_refine_ls_matrix_type full
_refine_ls_number_parameters 187
_refine_ls_number_reflns 3264
_refine_ls_number_restraints 0
_refine_ls_restrained_S_all 1.003
_refine_ls_R_factor_all 0.1346
_refine_ls_R_factor_gt 0.0659
_refine_ls_shift/su_max 0.000
_refine_ls_shift/su_mean 0.000
_refine_ls_structure_factor_coef Fsqd
_refine_ls_weighting_details 'w=1/[\s^2^(Fo^2^)+(0.0633P)^2^+0.6927P] where P=(Fo^2^+2Fc^2^)/3'
_refine_ls_weighting_scheme calc
_refine_ls_wR_factor_gt 0.1295
_refine_ls_wR_factor_ref 0.1524
_reflns_Friedel_coverage 0.000
_reflns_number_gt 1969
_reflns_number_total 3264
_reflns_threshold_expression 'I > 2\s(I)'
_cod_data_source_file c7cc03322b2.cif
_cod_data_source_block ti18
_cod_database_code 7120296
_shelx_shelxl_version_number 2014/7
_shelx_space_group_comment
;
The symmetry employed for this shelxl refinement is uniquely defined
by the following loop, which should always be used as a source of
symmetry information in preference to the above space-group names.
They are only intended as comments.
;
_shelx_estimated_absorpt_t_min 0.984
_shelx_estimated_absorpt_t_max 0.994

loop_
_space_group_symop_operation_xyz
'x, y, z'
'-x+1/2, y+1/2, -z+1/2'
'-x, -y, -z'
'x-1/2, -y-1/2, z-1/2'

loop_
_atom_site_label
_atom_site_type_symbol
_atom_site_fract_x
_atom_site_fract_y
_atom_site_fract_z
_atom_site_U_iso_or_equiv
_atom_site_adp_type
_atom_site_occupancy
_atom_site_site_symmetry_order
_atom_site_calc_flag
_atom_site_refinement_flags_posn
_atom_site_refinement_flags_adp
B1 B 0.6064(4) 0.78573(19) 0.47606(16) 0.0171(6) Uani 1 1 d . .
H1 H 0.5356 0.8532 0.4625 0.021 Uiso 1 1 d R U
B2 B 0.7150(3) 0.74882(18) 0.58577(16) 0.0157(6) Uani 1 1 d . .
H2 H 0.7136 0.7936 0.6511 0.019 Uiso 1 1 d R U
B3 B 0.8577(4) 0.78415(18) 0.50128(16) 0.0168(6) Uani 1 1 d . .
H3 H 0.9473 0.8551 0.5104 0.020 Uiso 1 1 d R U
B4 B 0.7455(4) 0.73615(17) 0.39622(16) 0.0157(6) Uani 1 1 d . .
H4 H 0.7570 0.7744 0.3356 0.019 Uiso 1 1 d R U
B5 B 0.5133(3) 0.68849(19) 0.53675(16) 0.0175(6) Uani 1 1 d . .
H5A H 0.3770 0.6990 0.5586 0.021 Uiso 1 1 d R U
H5B H 0.5286 0.6184 0.4791 0.021 Uiso 1 1 d R U
B6 B 0.7088(3) 0.62405(18) 0.61002(16) 0.0161(6) Uani 1 1 d . .
H6 H 0.7185 0.5575 0.5737 0.019 Uiso 1 1 d R U
B7 B 0.9226(4) 0.68609(18) 0.57779(16) 0.0168(6) Uani 1 1 d . .
H7A H 1.0475 0.6910 0.6302 0.020 Uiso 1 1 d R U
B8 B 0.9442(4) 0.67776(18) 0.45081(16) 0.0174(6) Uani 1 1 d . .
H8 H 1.0861 0.6778 0.4265 0.021 Uiso 1 1 d R U
H7B H 0.9510 0.6236 0.5163 0.021 Uiso 1 1 d R U
B9 B 0.7452(4) 0.60963(18) 0.38418(16) 0.0158(5) Uani 1 1 d . .
H9 H 0.7410 0.5455 0.4360 0.019 Uiso 1 1 d R U
B10 B 0.5337(4) 0.68039(18) 0.40959(16) 0.0174(6) Uani 1 1 d . .
H10 H 0.4067 0.6915 0.3590 0.021 Uiso 1 1 d R U
N11 N 0.6900(2) 0.60240(13) 0.71324(11) 0.0156(4) Uani 1 1 d . .
C12 C 0.6465(3) 0.66267(16) 0.77916(14) 0.0187(5) Uani 1 1 d . .
H12 H 0.6225 0.7311 0.7713 0.022 Uiso 1 1 calc R U
N13 N 0.6415(3) 0.61330(14) 0.85763(13) 0.0212(5) Uani 1 1 d . .
H13 H 0.615(3) 0.6410(17) 0.9100(17) 0.025 Uiso 1 1 d . U
C14 C 0.6825(3) 0.51686(17) 0.84267(15) 0.0216(5) Uani 1 1 d . .
H14 H 0.6884 0.4648 0.8866 0.026 Uiso 1 1 calc R U
C15 C 0.7129(3) 0.51052(17) 0.75336(15) 0.0210(5) Uani 1 1 d . .
H15 H 0.7449 0.4523 0.7229 0.025 Uiso 1 1 calc R U
N16 N 0.7686(2) 0.57552(13) 0.28419(11) 0.0149(4) Uani 1 1 d . .
C17 C 0.7826(3) 0.48122(16) 0.26242(15) 0.0196(5) Uani 1 1 d . .
H17 H 0.7726 0.4279 0.3038 0.024 Uiso 1 1 calc R U
N19 N 0.8126(3) 0.47236(14) 0.17446(13) 0.0212(5) Uani 1 1 d . .
H19 H 0.828(3) 0.4169(18) 0.1441(16) 0.025 Uiso 1 1 d . U
C20 C 0.8181(3) 0.56422(16) 0.13652(15) 0.0210(5) Uani 1 1 d . .
H20 H 0.8375 0.5800 0.0747 0.025 Uiso 1 1 calc R U
C21 C 0.7903(3) 0.62789(16) 0.20466(14) 0.0205(5) Uani 1 1 d . .
H21 H 0.7863 0.6975 0.1989 0.025 Uiso 1 1 calc R U

loop_
_atom_site_aniso_label
_atom_site_aniso_U_11
_atom_site_aniso_U_22
_atom_site_aniso_U_33
_atom_site_aniso_U_23
_atom_site_aniso_U_13
_atom_site_aniso_U_12
B1 0.0215(15) 0.0146(13) 0.0161(12) 0.0003(10) 0.0063(10) 0.0036(11)
B2 0.0195(15) 0.0136(13) 0.0151(12) 0.0001(10) 0.0062(10) -0.0027(10)
B3 0.0219(15) 0.0138(13) 0.0155(12) -0.0010(10) 0.0056(10) -0.0015(11)
B4 0.0227(15) 0.0114(12) 0.0139(12) 0.0022(10) 0.0054(10) 0.0006(11)
B5 0.0155(14) 0.0207(14) 0.0173(13) -0.0019(10) 0.0063(10) -0.0012(11)
B6 0.0179(14) 0.0173(13) 0.0138(12) -0.0012(10) 0.0043(10) -0.0022(11)
B7 0.0190(14) 0.0174(13) 0.0141(12) -0.0004(10) 0.0030(10) -0.0005(11)
B8 0.0193(14) 0.0188(13) 0.0150(12) 0.0022(10) 0.0051(10) -0.0016(11)
B9 0.0203(14) 0.0152(13) 0.0124(12) -0.0001(10) 0.0043(10) 0.0019(11)
B10 0.0187(14) 0.0179(13) 0.0157(12) 0.0012(10) 0.0026(10) 0.0026(11)
N11 0.0184(10) 0.0150(10) 0.0141(9) 0.0002(7) 0.0045(7) -0.0023(8)
C12 0.0218(13) 0.0180(12) 0.0171(11) 0.0018(9) 0.0055(9) 0.0002(10)
N13 0.0255(11) 0.0249(11) 0.0143(10) -0.0001(8) 0.0063(8) 0.0011(9)
C14 0.0241(14) 0.0212(13) 0.0203(12) 0.0082(10) 0.0057(10) 0.0006(10)
C15 0.0240(13) 0.0160(12) 0.0235(12) 0.0024(10) 0.0051(10) 0.0008(10)
N16 0.0162(10) 0.0139(10) 0.0147(9) -0.0005(7) 0.0031(7) -0.0004(8)
C17 0.0254(13) 0.0157(12) 0.0182(12) -0.0014(9) 0.0047(10) -0.0007(10)
N19 0.0278(12) 0.0154(11) 0.0212(10) -0.0067(8) 0.0070(8) -0.0001(9)
C20 0.0245(14) 0.0222(13) 0.0168(11) 0.0002(10) 0.0044(10) -0.0021(10)
C21 0.0314(14) 0.0153(12) 0.0154(11) 0.0014(9) 0.0052(10) -0.0002(10)

loop_
_atom_type_symbol
_atom_type_description
_atom_type_scat_dispersion_real
_atom_type_scat_dispersion_imag
_atom_type_scat_source
C C 0.0033 0.0016 'International Tables Vol C Tables 4.2.6.8 and 6.1.1.4'
H H 0.0000 0.0000 'International Tables Vol C Tables 4.2.6.8 and 6.1.1.4'
B B 0.0013 0.0007 'International Tables Vol C Tables 4.2.6.8 and 6.1.1.4'
N N 0.0061 0.0033 'International Tables Vol C Tables 4.2.6.8 and 6.1.1.4'

loop_
_geom_angle_atom_site_label_1
_geom_angle_atom_site_label_2
_geom_angle_atom_site_label_3
_geom_angle
B2 B1 B4 104.89(18)
B2 B1 B5 59.51(14)
B4 B1 B5 109.04(18)
B2 B1 B10 109.49(18)
B4 B1 B10 59.22(14)
B5 B1 B10 63.95(14)
B2 B1 B3 59.08(13)
B4 B1 B3 59.11(14)
B5 B1 B3 109.00(17)
B10 B1 B3 109.01(17)
B2 B1 H1 124.6
B4 B1 H1 120.9
B5 B1 H1 122.3
B10 B1 H1 119.6
B3 B1 H1 120.1
B6 B2 B5 65.41(14)
B6 B2 B7 65.16(15)
B5 B2 B7 115.44(18)
B6 B2 B1 116.25(18)
B5 B2 B1 60.38(14)
B7 B2 B1 111.95(17)
B6 B2 B3 116.04(18)
B5 B2 B3 112.12(17)
B7 B2 B3 60.22(14)
B1 B2 B3 61.98(14)
B6 B2 H2 110.7
B5 B2 H2 120.1
B7 B2 H2 114.5
B1 B2 H2 123.9
B3 B2 H2 120.2
B7 B3 B2 59.40(14)
B7 B3 B4 109.01(18)
B2 B3 B4 104.60(18)
B7 B3 B8 64.03(14)
B2 B3 B8 109.45(17)
B4 B3 B8 59.34(14)
B7 B3 B1 108.76(18)
B2 B3 B1 58.95(14)
B4 B3 B1 58.87(14)
B8 B3 B1 108.91(18)
B7 B3 H3 116.9
B2 B3 H3 121.0
B4 B3 H3 126.8
B8 B3 H3 120.2
B1 B3 H3 123.2
B9 B4 B10 65.73(14)
B9 B4 B8 65.51(14)
B10 B4 B8 116.19(18)
B9 B4 B1 116.98(18)
B10 B4 B1 60.68(14)
B8 B4 B1 112.46(17)
B9 B4 B3 116.73(18)
B10 B4 B3 112.62(17)
B8 B4 B3 60.48(14)
B1 B4 B3 62.01(14)
B9 B4 H4 114.4
B10 B4 H4 118.4
B8 B4 H4 117.8
B1 B4 H4 118.7
B3 B4 H4 118.2
B2 B5 B1 60.11(14)
B2 B5 B6 56.83(13)
B1 B5 B6 108.79(17)
B2 B5 B10 105.43(17)
B1 B5 B10 58.12(13)
B6 B5 B10 112.67(17)
B2 B5 H5A 124.5
B1 B5 H5A 117.7
B6 B5 H5A 123.2
B10 B5 H5A 118.7
B2 B5 H5B 118.6
B1 B5 H5B 99.3
B6 B5 H5B 84.5
B10 B5 H5B 44.7
H5A B5 H5B 116.3
N11 B6 B2 112.94(18)
N11 B6 B5 119.10(18)
B2 B6 B5 57.76(14)
N11 B6 B7 119.95(17)
B2 B6 B7 57.78(14)
B5 B6 B7 103.87(16)
N11 B6 H6 109.9
B2 B6 H6 137.1
B5 B6 H6 102.0
B7 B6 H6 98.8
B2 B7 B3 60.38(14)
B2 B7 B8 105.68(17)
B3 B7 B8 58.19(13)
B2 B7 B6 57.06(13)
B3 B7 B6 109.33(18)
B8 B7 B6 112.89(17)
B2 B7 H7A 124.2
B3 B7 H7A 121.3
B8 B7 H7A 121.3
B6 B7 H7A 119.1
B2 B7 H7B 126.1
B3 B7 H7B 96.7
B8 B7 H7B 39.2
B6 B7 H7B 94.9
H7A B7 H7B 109.5
B4 B8 B3 60.19(14)
B4 B8 B7 104.84(17)
B3 B8 B7 57.78(13)
B4 B8 B9 56.69(13)
B3 B8 B9 109.03(18)
B7 B8 B9 112.68(17)
B4 B8 H8 126.3
B3 B8 H8 120.8
B7 B8 H8 119.8
B9 B8 H8 120.8
B4 B8 H7B 126.2
B3 B8 H7B 98.9
B7 B8 H7B 42.0
B9 B8 H7B 93.5
H8 B8 H7B 107.3
N16 B9 B4 113.12(18)
N16 B9 B8 117.63(18)
B4 B9 B8 57.80(14)
N16 B9 B10 121.26(18)
B4 B9 B10 57.56(14)
B8 B9 B10 103.93(16)
N16 B9 H9 113.5
B4 B9 H9 133.2
B8 B9 H9 96.6
B10 B9 H9 99.8
B4 B10 B1 60.10(14)
B4 B10 B5 105.07(17)
B1 B10 B5 57.94(13)
B4 B10 B9 56.71(13)
B1 B10 B9 108.87(17)
B5 B10 B9 112.73(17)
B4 B10 H5B 118.0
B1 B10 H5B 97.7
B5 B10 H5B 43.1
B9 B10 H5B 85.6
B4 B10 H10 122.4
B1 B10 H10 114.7
B5 B10 H10 118.9
B9 B10 H10 124.5
H5B B10 H10 119.4
C12 N11 C15 106.33(17)
C12 N11 B6 129.58(18)
C15 N11 B6 124.08(18)
N11 C12 N13 109.9(2)
N11 C12 H12 125.0
N13 C12 H12 125.0
C12 N13 C14 108.61(19)
C12 N13 H13 123.5(15)
C14 N13 H13 127.9(15)
C15 C14 N13 106.20(19)
C15 C14 H14 126.9
N13 C14 H14 126.9
C14 C15 N11 108.9(2)
C14 C15 H15 125.5
N11 C15 H15 125.5
C17 N16 C21 106.17(17)
C17 N16 B9 122.10(18)
C21 N16 B9 131.62(18)
N19 C17 N16 110.08(19)
N19 C17 H17 125.0
N16 C17 H17 125.0
C17 N19 C20 108.74(19)
C17 N19 H19 126.9(15)
C20 N19 H19 124.4(15)
C21 C20 N19 106.03(19)
C21 C20 H20 127.0
N19 C20 H20 127.0
C20 C21 N16 108.98(19)
C20 C21 H21 125.5
N16 C21 H21 125.5

loop_
_geom_bond_atom_site_label_1
_geom_bond_atom_site_label_2
_geom_bond_distance
B1 B2 1.763(3)
B1 B4 1.761(3)
B1 B5 1.768(3)
B1 B10 1.771(4)
B1 B3 1.817(4)
B1 H1 1.0576
B2 B6 1.734(3)
B2 B5 1.752(4)
B2 B7 1.748(4)
B2 B3 1.766(3)
B2 H2 1.1289
B3 B7 1.763(3)
B3 B4 1.766(3)
B3 B8 1.771(3)
B3 H3 1.1622
B4 B9 1.729(3)
B4 B10 1.745(4)
B4 B8 1.750(4)
B4 H4 1.0349
B5 B6 1.884(3)
B5 B10 1.874(3)
B5 H5A 1.0846
B5 H5B 1.2821
B6 N11 1.550(3)
B6 B7 1.875(3)
B6 H6 1.0544
B7 B8 1.873(3)
B7 H7A 1.1132
B7 H7B 1.2673
B8 B9 1.882(4)
B8 H8 1.1284
B8 H7B 1.1989
B9 N16 1.553(3)
B9 B10 1.885(3)
B9 H9 1.1549
B10 H5B 1.3196
B10 H10 1.1176
N11 C12 1.327(3)
N11 C15 1.380(3)
C12 N13 1.327(3)
C12 H12 0.9500
N13 C14 1.368(3)
N13 H13 0.89(2)
C14 C15 1.345(3)
C14 H14 0.9500
C15 H15 0.9500
N16 C17 1.327(3)
N16 C21 1.382(3)
C17 N19 1.327(3)
C17 H17 0.9500
N19 C20 1.367(3)
N19 H19 0.89(2)
C20 C21 1.348(3)
C20 H20 0.9500
C21 H21 0.9500

loop_
_geom_torsion_atom_site_label_1
_geom_torsion_atom_site_label_2
_geom_torsion_atom_site_label_3
_geom_torsion_atom_site_label_4
_geom_torsion
B4 B1 B2 B6 -68.1(2)
B5 B1 B2 B6 35.51(18)
B10 B1 B2 B6 -6.0(3)
B3 B1 B2 B6 -107.0(2)
B4 B1 B2 B5 -103.61(19)
B10 B1 B2 B5 -41.49(17)
B3 B1 B2 B5 -142.49(18)
B4 B1 B2 B7 4.1(2)
B5 B1 B2 B7 107.7(2)
B10 B1 B2 B7 66.2(2)
B3 B1 B2 B7 -34.81(17)
B4 B1 B2 B3 38.88(16)
B5 B1 B2 B3 142.49(18)
B10 B1 B2 B3 101.00(19)
B6 B2 B3 B7 -35.10(18)
B5 B2 B3 B7 -107.6(2)
B1 B2 B3 B7 -142.41(18)
B6 B2 B3 B4 68.6(2)
B5 B2 B3 B4 -3.9(2)
B7 B2 B3 B4 103.71(18)
B1 B2 B3 B4 -38.70(16)
B6 B2 B3 B8 6.4(3)
B5 B2 B3 B8 -66.0(2)
B7 B2 B3 B8 41.54(17)
B1 B2 B3 B8 -100.87(19)
B6 B2 B3 B1 107.3(2)
B5 B2 B3 B1 34.85(17)
B7 B2 B3 B1 142.41(18)
B2 B1 B3 B7 33.68(16)
B4 B1 B3 B7 -101.34(18)
B5 B1 B3 B7 0.0(2)
B10 B1 B3 B7 -68.1(2)
B4 B1 B3 B2 -135.02(18)
B5 B1 B3 B2 -33.71(16)
B10 B1 B3 B2 -101.83(19)
B2 B1 B3 B4 135.02(18)
B5 B1 B3 B4 101.31(19)
B10 B1 B3 B4 33.19(16)
B2 B1 B3 B8 101.81(19)
B4 B1 B3 B8 -33.21(16)
B5 B1 B3 B8 68.1(2)
B10 B1 B3 B8 0.0(2)
B2 B1 B4 B9 68.7(2)
B5 B1 B4 B9 6.3(3)
B10 B1 B4 B9 -35.43(18)
B3 B1 B4 B9 107.5(2)
B2 B1 B4 B10 104.09(18)
B5 B1 B4 B10 41.71(17)
B3 B1 B4 B10 142.95(18)
B2 B1 B4 B8 -4.3(2)
B5 B1 B4 B8 -66.7(2)
B10 B1 B4 B8 -108.4(2)
B3 B1 B4 B8 34.56(17)
B2 B1 B4 B3 -38.86(16)
B5 B1 B4 B3 -101.24(19)
B10 B1 B4 B3 -142.95(18)
B7 B3 B4 B9 -7.0(3)
B2 B3 B4 B9 -69.2(2)
B8 B3 B4 B9 35.04(18)
B1 B3 B4 B9 -107.9(2)
B7 B3 B4 B10 66.2(2)
B2 B3 B4 B10 4.0(2)
B8 B3 B4 B10 108.27(19)
B1 B3 B4 B10 -34.69(17)
B7 B3 B4 B8 -42.04(17)
B2 B3 B4 B8 -104.22(18)
B1 B3 B4 B8 -142.96(18)
B7 B3 B4 B1 100.92(19)
B2 B3 B4 B1 38.74(16)
B8 B3 B4 B1 142.96(18)
B6 B2 B5 B1 -145.05(18)
B7 B2 B5 B1 -101.87(19)
B3 B2 B5 B1 -35.47(17)
B7 B2 B5 B6 43.18(17)
B1 B2 B5 B6 145.05(18)
B3 B2 B5 B6 109.58(19)
B6 B2 B5 B10 -107.29(18)
B7 B2 B5 B10 -64.1(2)
B1 B2 B5 B10 37.76(16)
B3 B2 B5 B10 2.3(2)
B4 B1 B5 B2 96.44(19)
B10 B1 B5 B2 135.96(18)
B3 B1 B5 B2 33.54(16)
B2 B1 B5 B6 -30.43(16)
B4 B1 B5 B6 66.0(2)
B10 B1 B5 B6 105.53(18)
B3 B1 B5 B6 3.1(2)
B2 B1 B5 B10 -135.96(18)
B4 B1 B5 B10 -39.52(17)
B3 B1 B5 B10 -102.42(18)
B5 B2 B6 N11 -110.9(2)
B7 B2 B6 N11 112.0(2)
B1 B2 B6 N11 -144.68(19)
B3 B2 B6 N11 145.33(19)
B7 B2 B6 B5 -137.08(17)
B1 B2 B6 B5 -33.73(17)
B3 B2 B6 B5 -103.7(2)
B5 B2 B6 B7 137.08(17)
B1 B2 B6 B7 103.4(2)
B3 B2 B6 B7 33.36(17)
B2 B5 B6 N11 100.2(2)
B1 B5 B6 N11 131.80(19)
B10 B5 B6 N11 -165.75(18)
B1 B5 B6 B2 31.64(16)
B10 B5 B6 B2 94.10(19)
B2 B5 B6 B7 -36.40(15)
B1 B5 B6 B7 -4.8(2)
B10 B5 B6 B7 57.7(2)
B6 B2 B7 B3 145.30(18)
B5 B2 B7 B3 102.0(2)
B1 B2 B7 B3 35.49(17)
B6 B2 B7 B8 107.43(18)
B5 B2 B7 B8 64.1(2)
B1 B2 B7 B8 -2.4(2)
B3 B2 B7 B8 -37.87(16)
B5 B2 B7 B6 -43.29(17)
B1 B2 B7 B6 -109.8(2)
B3 B2 B7 B6 -145.30(18)
B4 B3 B7 B2 -96.1(2)
B8 B3 B7 B2 -135.93(19)
B1 B3 B7 B2 -33.50(16)
B2 B3 B7 B8 135.93(19)
B4 B3 B7 B8 39.84(17)
B1 B3 B7 B8 102.43(18)
B2 B3 B7 B6 30.41(16)
B4 B3 B7 B6 -65.7(2)
B8 B3 B7 B6 -105.52(18)
B1 B3 B7 B6 -3.1(2)
N11 B6 B7 B2 -99.7(2)
B5 B6 B7 B2 36.39(15)
N11 B6 B7 B3 -131.33(19)
B2 B6 B7 B3 -31.63(16)
B5 B6 B7 B3 4.8(2)
N11 B6 B7 B8 165.94(18)
B2 B6 B7 B8 -94.36(19)
B5 B6 B7 B8 -58.0(2)
B9 B4 B8 B3 -145.70(18)
B10 B4 B8 B3 -102.4(2)
B1 B4 B8 B3 -35.14(17)
B9 B4 B8 B7 -107.65(18)
B10 B4 B8 B7 -64.3(2)
B1 B4 B8 B7 2.9(2)
B3 B4 B8 B7 38.05(16)
B10 B4 B8 B9 43.33(17)
B1 B4 B8 B9 110.6(2)
B3 B4 B8 B9 145.70(18)
B7 B3 B8 B4 135.23(19)
B2 B3 B8 B4 95.8(2)
B1 B3 B8 B4 33.03(16)
B2 B3 B8 B7 -39.41(17)
B4 B3 B8 B7 -135.23(19)
B1 B3 B8 B7 -102.20(19)
B7 B3 B8 B9 105.35(18)
B2 B3 B8 B9 65.9(2)
B4 B3 B8 B9 -29.88(16)
B1 B3 B8 B9 3.2(2)
B2 B7 B8 B4 -0.3(2)
B3 B7 B8 B4 -39.21(17)
B6 B7 B8 B4 60.1(2)
B2 B7 B8 B3 38.90(17)
B6 B7 B8 B3 99.3(2)
B2 B7 B8 B9 -60.0(2)
B3 B7 B8 B9 -98.9(2)
B6 B7 B8 B9 0.4(2)
B10 B4 B9 N16 113.4(2)
B8 B4 B9 N16 -109.1(2)
B1 B4 B9 N16 147.07(19)
B3 B4 B9 N16 -142.39(19)
B10 B4 B9 B8 -137.51(17)
B1 B4 B9 B8 -103.8(2)
B3 B4 B9 B8 -33.30(18)
B8 B4 B9 B10 137.51(17)
B1 B4 B9 B10 33.67(18)
B3 B4 B9 B10 104.2(2)
B4 B8 B9 N16 101.2(2)
B3 B8 B9 N16 132.34(19)
B7 B8 B9 N16 -165.51(17)
B3 B8 B9 B4 31.15(16)
B7 B8 B9 B4 93.30(19)
B4 B8 B9 B10 -35.97(15)
B3 B8 B9 B10 -4.8(2)
B7 B8 B9 B10 57.3(2)
B9 B4 B10 B1 145.48(18)
B8 B4 B10 B1 102.2(2)
B3 B4 B10 B1 35.20(17)
B9 B4 B10 B5 107.57(18)
B8 B4 B10 B5 64.3(2)
B1 B4 B10 B5 -37.91(16)
B3 B4 B10 B5 -2.7(2)
B8 B4 B10 B9 -43.24(17)
B1 B4 B10 B9 -145.48(18)
B3 B4 B10 B9 -110.3(2)
B2 B1 B10 B4 -96.11(19)
B5 B1 B10 B4 -135.56(18)
B3 B1 B10 B4 -33.15(16)
B2 B1 B10 B5 39.45(16)
B4 B1 B10 B5 135.56(18)
B3 B1 B10 B5 102.41(19)
B2 B1 B10 B9 -66.1(2)
B4 B1 B10 B9 30.04(15)
B5 B1 B10 B9 -105.52(18)
B3 B1 B10 B9 -3.1(2)
B2 B5 B10 B4 0.2(2)
B1 B5 B10 B4 38.94(16)
B6 B5 B10 B4 -59.8(2)
B2 B5 B10 B1 -38.70(17)
B6 B5 B10 B1 -98.70(19)
B2 B5 B10 B9 60.0(2)
B1 B5 B10 B9 98.7(2)
B6 B5 B10 B9 0.0(2)
N16 B9 B10 B4 -99.1(2)
B8 B9 B10 B4 36.08(15)
N16 B9 B10 B1 -130.4(2)
B4 B9 B10 B1 -31.28(16)
B8 B9 B10 B1 4.8(2)
N16 B9 B10 B5 167.32(18)
B4 B9 B10 B5 -93.56(19)
B8 B9 B10 B5 -57.5(2)
B2 B6 N11 C12 13.1(3)
B5 B6 N11 C12 -51.6(3)
B7 B6 N11 C12 78.0(3)
B2 B6 N11 C15 -168.8(2)
B5 B6 N11 C15 126.5(2)
B7 B6 N11 C15 -103.9(2)
C15 N11 C12 N13 0.1(3)
B6 N11 C12 N13 178.5(2)
N11 C12 N13 C14 -0.2(3)
C12 N13 C14 C15 0.3(3)
N13 C14 C15 N11 -0.2(3)
C12 N11 C15 C14 0.1(3)
B6 N11 C15 C14 -178.4(2)
B4 B9 N16 C17 176.01(19)
B8 B9 N16 C17 111.5(2)
B10 B9 N16 C17 -119.0(2)
B4 B9 N16 C21 0.4(3)
B8 B9 N16 C21 -64.1(3)
B10 B9 N16 C21 65.4(3)
C21 N16 C17 N19 0.3(3)
B9 N16 C17 N19 -176.23(19)
N16 C17 N19 C20 -0.2(3)
C17 N19 C20 C21 0.0(3)
N19 C20 C21 N16 0.2(3)
C17 N16 C21 C20 -0.3(3)
B9 N16 C21 C20 175.7(2)
